data_4300620
loop_
_publ_author_name
'Hlavinka, Mark L.'
'McNevin, Michael J.'
'Shoemaker, Richard'
'Hagadorn, John R.'

_publ_section_title
;
 Dizinc Alkoxides and Amides Supported by Binucleating Bis(amidoamine) Ligands
;
_journal_coden_ASTM INOCAJ
_journal_issue 4
_journal_name_full 'Inorganic Chemistry'
_journal_page_first 1815
_journal_page_last 1822
_journal_paper_doi 10.1021/ic051669f
_journal_volume 45
_journal_year 2006
_chemical_formula_sum 'C35.5 H40 N4 O3 Zn2'
_chemical_formula_weight 701.46
_chemical_name_common 'MeLZn2(OPh)2(toluene)0.5 (compound 2(toluene)0.5))'
_space_group_IT_number 14
_symmetry_cell_setting monoclinic
_symmetry_space_group_name_Hall '-P 2yn'
_symmetry_space_group_name_H-M 'P 1 21/n 1'
_cell_angle_alpha 90.00
_cell_angle_beta 90.7290(10)
_cell_angle_gamma 90.00
_cell_formula_units_Z 4
_cell_length_a 10.2097(4)
_cell_length_b 12.0692(5)
_cell_length_c 26.8683(10)
_cell_measurement_temperature 142(2)
_cell_volume 3310.5(2)
_diffrn_ambient_temperature 142(2)
_exptl_crystal_density_diffrn 1.407
_cod_original_sg_symbol_H-M 'P 21/n'
_cod_original_formula_sum 'C35.50 H40 N4 O3 Zn2'
_cod_database_code 4300620

loop_
_symmetry_equiv_pos_as_xyz
'x, y, z'
'-x+1/2, y+1/2, -z+1/2'
'-x, -y, -z'
'x-1/2, -y-1/2, z-1/2'

loop_
_atom_site_label
_atom_site_type_symbol
_atom_site_fract_x
_atom_site_fract_y
_atom_site_fract_z
_atom_site_U_iso_or_equiv
_atom_site_adp_type
_atom_site_occupancy
_atom_site_symmetry_multiplicity
_atom_site_calc_flag
_atom_site_refinement_flags
_atom_site_disorder_assembly
_atom_site_disorder_group
Zn1 Zn 0.20320(4) 0.54762(4) 0.095947(16) 0.02501(13) Uani 1 1 d . . .
Zn2 Zn 0.15528(4) 0.49571(4) 0.198630(15) 0.02438(13) Uani 1 1 d . . .
O1 O 0.0797(3) 0.3488(2) 0.12093(9) 0.0263(6) Uani 1 1 d . . .
O2 O 0.0937(2) 0.6090(2) 0.14924(9) 0.0265(6) Uani 1 1 d . . .
O3 O 0.3076(3) 0.4983(2) 0.15525(9) 0.0265(6) Uani 1 1 d . . .
N1 N 0.2977(3) 0.6641(3) 0.05158(12) 0.0300(8) Uani 1 1 d . . .
N2 N 0.1694(3) 0.4649(3) 0.03625(12) 0.0287(8) Uani 1 1 d . . .
N3 N 0.0407(3) 0.3826(3) 0.22372(11) 0.0273(8) Uani 1 1 d . . .
N4 N 0.1587(3) 0.5619(3) 0.27050(12) 0.0322(8) Uani 1 1 d . . .
C1 C 0.2829(5) 0.7809(4) 0.06673(17) 0.0452(12) Uani 1 1 d . . .
H1A H 0.3326 0.7940 0.0976 0.063 Uiso 1 1 calc R . .
H1B H 0.1901 0.7971 0.0721 0.063 Uiso 1 1 calc R . .
H1C H 0.3163 0.8293 0.0405 0.063 Uiso 1 1 calc R . .
C2 C 0.4388(4) 0.6371(5) 0.04695(17) 0.0443(12) Uani 1 1 d . . .
H2A H 0.4790 0.6878 0.0231 0.062 Uiso 1 1 calc R . .
H2B H 0.4482 0.5607 0.0352 0.062 Uiso 1 1 calc R . .
H2C H 0.4822 0.6450 0.0795 0.062 Uiso 1 1 calc R . .
C3 C 0.2277(4) 0.6443(4) 0.00302(14) 0.0318(10) Uani 1 1 d . . .
H3A H 0.2768 0.6803 -0.0241 0.045 Uiso 1 1 calc R . .
H3B H 0.1397 0.6785 0.0042 0.045 Uiso 1 1 calc R . .
C4 C 0.2135(4) 0.5217(4) -0.00829(14) 0.0302(10) Uani 1 1 d . . .
H4A H 0.1492 0.5108 -0.0357 0.042 Uiso 1 1 calc R . .
H4B H 0.2987 0.4910 -0.0188 0.042 Uiso 1 1 calc R . .
C5 C 0.1267(4) 0.3594(4) 0.03166(13) 0.0257(9) Uani 1 1 d . . .
C6 C 0.1209(4) 0.2946(4) -0.01242(14) 0.0309(10) Uani 1 1 d . . .
H6 H 0.1549 0.3246 -0.0423 0.037 Uiso 1 1 calc R . .
C7 C 0.0670(4) 0.1882(4) -0.01343(15) 0.0362(10) Uani 1 1 d . . .
H7 H 0.0656 0.1492 -0.0441 0.043 Uiso 1 1 calc R . .
C8 C 0.0152(4) 0.1365(4) 0.02821(15) 0.0332(10) Uani 1 1 d . . .
H8 H -0.0234 0.0650 0.0267 0.040 Uiso 1 1 calc R . .
C9 C 0.0240(4) 0.1979(4) 0.07282(14) 0.0273(9) Uani 1 1 d . . .
C10 C 0.0791(4) 0.3012(4) 0.07351(13) 0.0257(9) Uani 1 1 d . . .
C11 C 0.0195(4) 0.2694(4) 0.15034(14) 0.0261(9) Uani 1 1 d . . .
C12 C -0.0170(4) 0.1766(3) 0.12409(14) 0.0243(8) Uani 1 1 d . . .
C13 C -0.0832(4) 0.0899(4) 0.14776(15) 0.0302(9) Uani 1 1 d . . .
H13 H -0.1100 0.0252 0.1303 0.036 Uiso 1 1 calc R . .
C14 C -0.1075(4) 0.1036(4) 0.19780(15) 0.0306(9) Uani 1 1 d . . .
H14 H -0.1525 0.0465 0.2149 0.037 Uiso 1 1 calc R . .
C15 C -0.0685(4) 0.1983(4) 0.22452(15) 0.0299(9) Uani 1 1 d . . .
H15 H -0.0878 0.2027 0.2590 0.036 Uiso 1 1 calc R . .
C16 C -0.0014(4) 0.2877(4) 0.20200(14) 0.0264(9) Uani 1 1 d . . .
C17 C 0.0038(4) 0.4039(4) 0.27473(14) 0.0345(10) Uani 1 1 d . . .
H17A H 0.0573 0.3577 0.2977 0.048 Uiso 1 1 calc R . .
H17B H -0.0896 0.3847 0.2794 0.048 Uiso 1 1 calc R . .
C18 C 0.0259(4) 0.5259(4) 0.28606(15) 0.0372(11) Uani 1 1 d . . .
H18A H -0.0412 0.5707 0.2683 0.052 Uiso 1 1 calc R . .
H18B H 0.0162 0.5388 0.3222 0.052 Uiso 1 1 calc R . .
C19 C 0.1695(5) 0.6835(4) 0.27237(18) 0.0452(12) Uani 1 1 d . . .
H19A H 0.1545 0.7091 0.3064 0.063 Uiso 1 1 calc R . .
H19B H 0.1038 0.7165 0.2499 0.063 Uiso 1 1 calc R . .
H19C H 0.2572 0.7060 0.2620 0.063 Uiso 1 1 calc R . .
C20 C 0.2607(4) 0.5130(5) 0.30331(15) 0.0404(12) Uani 1 1 d . . .
H20A H 0.3464 0.5437 0.2947 0.056 Uiso 1 1 calc R . .
H20B H 0.2619 0.4325 0.2989 0.056 Uiso 1 1 calc R . .
H20C H 0.2414 0.5306 0.3381 0.056 Uiso 1 1 calc R . .
C21 C -0.1357(4) 0.5669(4) 0.14084(14) 0.0285(9) Uani 1 1 d . . .
H21 H -0.1165 0.4902 0.1380 0.034 Uiso 1 1 calc R . .
C22 C -0.2655(4) 0.6033(4) 0.13880(14) 0.0307(9) Uani 1 1 d . . .
H22 H -0.3344 0.5514 0.1338 0.037 Uiso 1 1 calc R . .
C23 C -0.2936(4) 0.7143(4) 0.14401(14) 0.0328(10) Uani 1 1 d . . .
H23 H -0.3819 0.7390 0.1426 0.039 Uiso 1 1 calc R . .
C24 C -0.1929(4) 0.7900(4) 0.15133(15) 0.0338(10) Uani 1 1 d . . .
H24 H -0.2126 0.8663 0.1555 0.041 Uiso 1 1 calc R . .
C25 C -0.0645(4) 0.7551(4) 0.15260(14) 0.0287(9) Uani 1 1 d . . .
H25 H 0.0039 0.8076 0.1573 0.034 Uiso 1 1 calc R . .
C26 C -0.0340(4) 0.6432(4) 0.14709(13) 0.0248(8) Uani 1 1 d . . .
C27 C 0.4140(4) 0.4307(4) 0.15549(14) 0.0261(9) Uani 1 1 d . . .
C28 C 0.4967(4) 0.4261(4) 0.19732(15) 0.0316(10) Uani 1 1 d . . .
H28 H 0.4769 0.4695 0.2258 0.038 Uiso 1 1 calc R . .
C29 C 0.6072(4) 0.3591(4) 0.19790(18) 0.0404(11) Uani 1 1 d . . .
H29 H 0.6622 0.3566 0.2267 0.048 Uiso 1 1 calc R . .
C30 C 0.6372(4) 0.2962(4) 0.15671(17) 0.0414(12) Uani 1 1 d . . .
H30 H 0.7133 0.2509 0.1568 0.050 Uiso 1 1 calc R . .
C31 C 0.5557(5) 0.2995(4) 0.11538(17) 0.0397(11) Uani 1 1 d . . .
H31 H 0.5763 0.2562 0.0870 0.048 Uiso 1 1 calc R . .
C32 C 0.4442(4) 0.3651(4) 0.11456(15) 0.0321(10) Uani 1 1 d . . .
H32 H 0.3883 0.3654 0.0860 0.039 Uiso 1 1 calc R . .
C33 C 0.625(3) 0.987(3) 0.0739(7) 0.22(2) Uani 0.50 1 d PD A -1
H33A H 0.6128 1.0561 0.0926 0.314 Uiso 0.50 1 calc PR A -1
H33B H 0.7187 0.9768 0.0674 0.314 Uiso 0.50 1 calc PR A -1
H33C H 0.5929 0.9246 0.0935 0.314 Uiso 0.50 1 calc PR A -1
C34 C 0.5500(10) 0.9935(9) 0.0248(4) 0.052(3) Uani 0.50 1 d PD A -1
C35 C 0.606(2) 0.936(3) -0.0147(6) 0.073(7) Uani 0.50 1 d PD A -1
H35 H 0.6816 0.8920 -0.0092 0.088 Uiso 0.50 1 calc PR A -1
C36 C 0.5506(12) 0.9441(11) -0.0621(4) 0.073(4) Uani 0.50 1 d PD A -1
H36 H 0.5910 0.9083 -0.0894 0.088 Uiso 0.50 1 calc PR A -1
C37 C 0.4356(14) 1.0046(15) -0.0694(4) 0.074(5) Uani 0.50 1 d PD A -1
H37 H 0.3952 1.0071 -0.1015 0.088 Uiso 0.50 1 calc PR A -1
C38 C 0.3800(10) 1.0613(11) -0.0299(4) 0.066(4) Uani 0.50 1 d PD A -1
H38 H 0.3043 1.1056 -0.0354 0.080 Uiso 0.50 1 calc PR A -1
C39 C 0.434(2) 1.054(3) 0.0181(5) 0.050(4) Uani 0.50 1 d PD A -1
H39 H 0.3936 1.0885 0.0455 0.060 Uiso 0.50 1 calc PR A -1

loop_
_atom_site_aniso_label
_atom_site_aniso_U_11
_atom_site_aniso_U_22
_atom_site_aniso_U_33
_atom_site_aniso_U_23
_atom_site_aniso_U_13
_atom_site_aniso_U_12
Zn1 0.0260(2) 0.0264(3) 0.0226(2) 0.00035(18) 0.00140(16) -0.0007(2)
Zn2 0.0244(2) 0.0273(3) 0.0215(2) -0.00151(18) 0.00093(16) 0.00004(19)
O1 0.0298(14) 0.0288(17) 0.0205(12) -0.0035(11) 0.0019(10) -0.0036(12)
O2 0.0219(13) 0.0335(18) 0.0243(13) -0.0041(12) 0.0021(10) -0.0010(12)
O3 0.0251(14) 0.0315(17) 0.0230(13) 0.0002(12) 0.0022(10) 0.0022(12)
N1 0.0276(18) 0.031(2) 0.0310(17) 0.0034(15) 0.0007(14) -0.0036(15)
N2 0.0298(18) 0.032(2) 0.0249(16) 0.0047(14) -0.0014(13) -0.0021(15)
N3 0.0311(18) 0.032(2) 0.0189(15) -0.0036(14) 0.0009(13) -0.0052(15)
N4 0.0271(18) 0.037(2) 0.0321(18) -0.0084(16) -0.0009(14) -0.0008(16)
C1 0.054(3) 0.039(3) 0.043(3) 0.001(2) 0.000(2) -0.011(2)
C2 0.027(2) 0.059(4) 0.046(3) 0.008(2) -0.0015(19) -0.008(2)
C3 0.031(2) 0.040(3) 0.0248(19) 0.0072(18) 0.0004(16) -0.0065(19)
C4 0.032(2) 0.039(3) 0.0192(17) 0.0042(16) 0.0023(15) -0.0013(18)
C5 0.0237(19) 0.030(3) 0.0233(18) -0.0021(16) -0.0030(15) 0.0009(17)
C6 0.031(2) 0.038(3) 0.0238(19) -0.0021(17) 0.0022(16) 0.0055(18)
C7 0.042(3) 0.039(3) 0.027(2) -0.0092(19) -0.0002(18) 0.008(2)
C8 0.041(2) 0.026(2) 0.032(2) -0.0044(18) -0.0052(18) 0.0016(19)
C9 0.031(2) 0.024(2) 0.0262(19) 0.0001(16) -0.0019(16) 0.0035(17)
C10 0.028(2) 0.032(3) 0.0172(17) -0.0025(15) -0.0016(14) 0.0048(17)
C11 0.0213(19) 0.028(2) 0.029(2) 0.0023(16) -0.0002(15) 0.0015(17)
C12 0.028(2) 0.017(2) 0.0274(19) -0.0006(15) -0.0045(15) 0.0026(16)
C13 0.032(2) 0.020(2) 0.039(2) 0.0003(17) -0.0028(17) -0.0017(18)
C14 0.026(2) 0.029(3) 0.037(2) 0.0080(18) -0.0005(16) -0.0009(18)
C15 0.028(2) 0.034(3) 0.027(2) 0.0037(17) 0.0007(16) 0.0008(18)
C16 0.0249(19) 0.031(2) 0.0232(19) 0.0013(16) -0.0025(15) 0.0015(17)
C17 0.036(2) 0.045(3) 0.0233(19) -0.0021(19) 0.0038(17) -0.011(2)
C18 0.034(2) 0.053(3) 0.0245(19) -0.0114(19) 0.0078(17) -0.009(2)
C19 0.048(3) 0.040(3) 0.048(3) -0.013(2) 0.006(2) -0.006(2)
C20 0.034(2) 0.060(4) 0.027(2) 0.000(2) -0.0028(17) -0.002(2)
C21 0.029(2) 0.026(3) 0.030(2) 0.0016(16) 0.0037(16) -0.0002(17)
C22 0.028(2) 0.035(3) 0.029(2) 0.0023(18) -0.0009(16) -0.0060(18)
C23 0.025(2) 0.046(3) 0.027(2) -0.0029(18) 0.0023(16) 0.0050(19)
C24 0.037(2) 0.028(3) 0.037(2) -0.0045(18) 0.0045(18) 0.0057(19)
C25 0.028(2) 0.027(2) 0.031(2) -0.0032(17) 0.0017(16) -0.0034(17)
C26 0.0238(19) 0.031(2) 0.0194(17) 0.0016(15) 0.0025(14) 0.0006(16)
C27 0.027(2) 0.024(2) 0.0275(19) 0.0024(16) 0.0031(15) -0.0006(16)
C28 0.027(2) 0.034(3) 0.033(2) -0.0022(18) 0.0011(16) 0.0019(18)
C29 0.029(2) 0.041(3) 0.051(3) 0.003(2) -0.0091(19) 0.000(2)
C30 0.032(2) 0.043(3) 0.050(3) 0.010(2) 0.006(2) 0.013(2)
C31 0.046(3) 0.036(3) 0.037(2) 0.001(2) 0.014(2) 0.006(2)
C32 0.039(2) 0.031(3) 0.0264(19) 0.0023(17) 0.0052(17) 0.0050(19)
C33 0.31(5) 0.30(5) 0.062(15) 0.030(19) -0.07(2) -0.02(4)
C34 0.058(8) 0.034(6) 0.065(8) 0.013(6) -0.013(6) -0.010(6)
C35 0.064(16) 0.056(12) 0.100(16) 0.028(10) -0.033(10) -0.006(11)
C36 0.077(10) 0.056(10) 0.086(10) -0.008(7) 0.005(7) -0.001(7)
C37 0.074(10) 0.073(12) 0.074(13) -0.013(9) -0.014(8) -0.016(8)
C38 0.048(7) 0.060(10) 0.090(11) 0.004(7) -0.017(7) 0.012(6)
C39 0.059(13) 0.041(10) 0.049(9) -0.006(7) -0.013(6) -0.004(8)

loop_
_geom_bond_atom_site_label_1
_geom_bond_atom_site_label_2
_geom_bond_distance
_geom_bond_site_symmetry_2
_geom_bond_publ_flag
Zn1 N2 1.917(3) . ?
Zn1 O2 1.972(2) . ?
Zn1 O3 1.996(3) . ?
Zn1 N1 2.087(3) . ?
Zn1 Zn2 2.8771(6) . ?
Zn2 N3 1.925(3) . ?
Zn2 O3 1.955(3) . ?
Zn2 O2 2.001(3) . ?
Zn2 N4 2.090(3) . ?
O1 C11 1.390(5) . ?
O1 C10 1.397(4) . ?
O2 C26 1.368(5) . ?
O3 C27 1.359(5) . ?
N1 C1 1.476(6) . ?
N1 C2 1.483(5) . ?
N1 C3 1.499(5) . ?
N2 C5 1.350(6) . ?
N2 C4 1.456(5) . ?
N3 C16 1.353(5) . ?
N3 C17 1.449(5) . ?
N4 C19 1.473(6) . ?
N4 C20 1.478(6) . ?
N4 C18 1.489(5) . ?
C3 C4 1.517(6) . ?
C5 C10 1.417(5) . ?
C5 C6 1.420(6) . ?
C6 C7 1.397(7) . ?
C7 C8 1.391(6) . ?
C8 C9 1.411(6) . ?
C9 C10 1.368(6) . ?
C9 C12 1.467(5) . ?
C11 C12 1.372(6) . ?
C11 C16 1.424(5) . ?
C12 C13 1.402(6) . ?
C13 C14 1.380(6) . ?
C14 C15 1.405(6) . ?
C15 C16 1.417(6) . ?
C17 C18 1.521(7) . ?
C21 C26 1.396(6) . ?
C21 C22 1.396(6) . ?
C22 C23 1.378(7) . ?
C23 C24 1.387(6) . ?
C24 C25 1.377(6) . ?
C25 C26 1.393(6) . ?
C27 C32 1.392(6) . ?
C27 C28 1.398(5) . ?
C28 C29 1.388(6) . ?
C29 C30 1.380(7) . ?
C30 C31 1.380(7) . ?
C31 C32 1.387(6) . ?
C33 C34 1.522(5) . ?
C34 C39 1.394(5) . ?
C34 C35 1.395(5) . ?
C35 C36 1.389(5) . ?
C36 C37 1.394(5) . ?
C37 C38 1.391(5) . ?
C38 C39 1.400(5) . ?
